data_1100829
loop_
_publ_author_name
'Suzuki, Noriyuki'
'Watanabe, Takaaki'
'Iwasaki, Masakazu'
'Chihara, Teiji'

_publ_section_title
;
 Reaction of 1-Zirconacyclopent-3-yne with "Zirconocene":
 Synthesis and Structure of Bimetallic 1,2,3-Butatriene Complexes
;
_journal_coden_ASTM ORGND7
_journal_issue 9
_journal_name_full Organometallics
_journal_page_first 2065
_journal_page_last 2069
_journal_paper_doi 10.1021/om049288h
_journal_volume 24
_journal_year 2005
_chemical_formula_moiety 'C24 H24 Zr2 '
_chemical_formula_sum 'C24 H24 Zr2'
_chemical_formula_weight 494.89
_chemical_melting_point ?
_space_group_IT_number 14
_symmetry_cell_setting monoclinic
_symmetry_Int_Tables_number 14
_symmetry_space_group_name_Hall '-P 2yn'
_symmetry_space_group_name_H-M 'P 1 21/n 1'
_cell_angle_alpha 90
_cell_angle_beta 91.116(3)
_cell_angle_gamma 90
_cell_formula_units_Z 2
_cell_length_a 8.7249(6)
_cell_length_b 7.9789(6)
_cell_length_c 13.8141(8)
_cell_measurement_reflns_used 25483
_cell_measurement_temperature 93.2
_cell_measurement_theta_max 25.0
_cell_measurement_theta_min 1.5
_cell_volume 961.5(1)
_diffrn_detector_area_resol_mean 10.00
_diffrn_measured_fraction_theta_full 0.9906
_diffrn_measured_fraction_theta_max 0.9906
_diffrn_measurement_device_type 'Rigaku RAXIS-CS Imaging Plate'
_diffrn_measurement_method \w
_diffrn_radiation_type 'Mo K\a'
_diffrn_radiation_wavelength 0.7107
_diffrn_reflns_av_R_equivalents 0.056
_diffrn_reflns_limit_h_max 10
_diffrn_reflns_limit_h_min 0
_diffrn_reflns_limit_k_max 9
_diffrn_reflns_limit_k_min 0
_diffrn_reflns_limit_l_max 16
_diffrn_reflns_limit_l_min -16
_diffrn_reflns_number 8284
_diffrn_reflns_theta_full 25.02
_diffrn_reflns_theta_max 25.02
_exptl_absorpt_coefficient_mu 1.088
_exptl_absorpt_correction_T_max 0.897
_exptl_absorpt_correction_T_min 0.512
_exptl_absorpt_correction_type multi-scan
_exptl_absorpt_process_details '(Higashi, 1995)'
_exptl_crystal_colour dark
_exptl_crystal_density_diffrn 1.709
_exptl_crystal_density_meas ?
_exptl_crystal_density_method 'not measured'
_exptl_crystal_description cubic
_exptl_crystal_size_max 0.200
_exptl_crystal_size_mid 0.200
_exptl_crystal_size_min 0.100
_exptl_crystal_size_rad ?
_refine_diff_density_max 0.76
_refine_diff_density_min -1.21
_refine_ls_abs_structure_details ?
_refine_ls_abs_structure_Flack ?
_refine_ls_extinction_coef ?
_refine_ls_extinction_method none
_refine_ls_goodness_of_fit_ref 1.575
_refine_ls_hydrogen_treatment ?
_refine_ls_number_parameters 126
_refine_ls_number_reflns 1687
_refine_ls_R_factor_gt 0.0558
_refine_ls_shift/su_max 0.0000
_refine_ls_structure_factor_coef Fsqd
_refine_ls_weighting_details 'w = 1/[\s^2^(Fo^2^) + (0.05000(Max(Fo^2^,0) + 2Fc^2^)/3)^2^]'
_refine_ls_weighting_scheme calc
_refine_ls_wR_factor_ref 0.1353
_reflns_number_gt 1511
_reflns_number_total 1687
_reflns_threshold_expression F^2^>2.0\s(F^2^)
_cod_duplicate_entry 4060461
_cod_original_formula_sum 'C24 H24 Zr2 '
_cod_database_code 1100829

loop_
_symmetry_equiv_pos_as_xyz
x,y,z
1/2-x,1/2+y,1/2-z
-x,-y,-z
1/2+x,1/2-y,1/2+z

loop_
_atom_site_label
_atom_site_type_symbol
_atom_site_fract_x
_atom_site_fract_y
_atom_site_fract_z
_atom_site_U_iso_or_equiv
_atom_site_adp_type
_atom_site_occupancy
_atom_site_calc_flag
_atom_site_refinement_flags
_atom_site_disorder_assembly
_atom_site_disorder_group
Zr Zr 0.19494(6) 0.17288(8) 0.01246(4) 0.0195(2) Uani 1.00 d . . .
C1 C 0.2030(6) -0.1028(9) 0.0389(4) 0.021(2) Uani 1.00 d . . .
C2 C 0.0369(7) -0.0732(8) 0.0133(4) 0.019(2) Uani 1.00 d . . .
C3 C 0.247(1) 0.103(1) -0.1609(5) 0.051(3) Uani 1.00 d . . .
C4 C 0.1825(8) 0.268(1) -0.1611(5) 0.035(2) Uani 1.00 d . . .
C5 C 0.2892(9) 0.3691(10) -0.1167(5) 0.040(2) Uani 1.00 d . . .
C6 C 0.4150(8) 0.277(1) -0.0860(5) 0.044(2) Uani 1.00 d . . .
C7 C 0.3924(9) 0.119(1) -0.1138(5) 0.044(2) Uani 1.00 d . . .
C8 C 0.2853(10) 0.200(1) 0.1864(5) 0.049(3) Uani 1.00 d . . .
C9 C 0.328(1) 0.340(1) 0.1414(6) 0.060(3) Uani 1.00 d . . .
C10 C 0.190(2) 0.4303(9) 0.1122(6) 0.073(3) Uani 1.00 d . . .
C11 C 0.0694(9) 0.3284(10) 0.1490(5) 0.038(2) Uani 1.00 d . . .
C12 C 0.1316(9) 0.195(1) 0.1903(5) 0.040(2) Uani 1.00 d . . .
H1a H 0.265(9) -0.177(9) -0.007(5) 0.04(2) Uiso 1.00 d . . .
H1b H 0.208(8) -0.151(8) 0.110(5) 0.04(2) Uiso 1.00 d . . .
H3 H 0.1984 0.0027 -0.1870 0.0627 Uiso 1.00 calc . . .
H4 H 0.0840 0.3014 -0.1865 0.0446 Uiso 1.00 calc . . .
H5 H 0.2777 0.4888 -0.1075 0.0471 Uiso 1.00 calc . . .
H6 H 0.5036 0.3174 -0.0507 0.0538 Uiso 1.00 calc . . .
H7 H 0.4652 0.0294 -0.1042 0.0536 Uiso 1.00 calc . . .
H8 H 0.3543 0.1140 0.2111 0.0597 Uiso 1.00 calc . . .
H9 H 0.4329 0.3745 0.1301 0.0693 Uiso 1.00 calc . . .
H10 H 0.1825 0.5329 0.0769 0.0832 Uiso 1.00 calc . . .
H11 H -0.0390 0.3538 0.1444 0.0466 Uiso 1.00 calc . . .
H12 H 0.0726 0.1052 0.2193 0.0499 Uiso 1.00 calc . . .

loop_
_atom_type_symbol
_atom_type_description
_atom_type_scat_dispersion_real
_atom_type_scat_dispersion_imag
_atom_type_scat_source
C C 0.003 0.002
;International Tables for Crystallography
(1992, Vol. C, Tables 4.2.6.8 and 6.1.1.1)
;
H H 0.000 0.000
;International Tables for Crystallography
(1992, Vol. C, Table 6.1.1.2)
;
Zr Zr -2.967 0.560
;International Tables for Crystallography
(1992, Vol. C, Tables 4.2.6.8 and 6.1.1.1)
;
